data_7237261
loop_
_publ_author_name
'Sun, Qi'
'Li, Xin'
'Lin, Qiuhan'
'Lu, Ming'

_publ_section_title
;
 Dancing with 5-substituted monotetrazoles, oxygen-rich ions, and silver:
 towards primary explosives with positive oxygen balance and excellent
 energetic performance
;
_journal_issue 9
_journal_name_full 'Journal of Materials Chemistry A'
_journal_page_first 4611
_journal_paper_doi 10.1039/C8TA12506F
_journal_volume 7
_journal_year 2019
_chemical_formula_moiety 'C4 Ag5 N21 O11'
_chemical_formula_sum 'C4 Ag5 N21 O11'
_chemical_formula_weight 1057.60
_space_group_crystal_system monoclinic
_space_group_IT_number 7
_space_group_name_Hall 'P -2yac'
_space_group_name_H-M_alt 'P 1 n 1'
_audit_creation_method SHELXL-2014/7
_audit_update_record
;
2018-11-22 deposited with the CCDC.
2019-01-24 downloaded from the CCDC.
;
_cell_angle_alpha 90
_cell_angle_beta 90.303(2)
_cell_angle_gamma 90
_cell_formula_units_Z 2
_cell_length_a 12.5704(7)
_cell_length_b 6.5629(4)
_cell_length_c 13.3028(7)
_cell_measurement_reflns_used 4517
_cell_measurement_temperature 173(2)
_cell_measurement_theta_max 25.12
_cell_measurement_theta_min 3.06
_cell_volume 1097.44(11)
_computing_structure_refinement 'SHELXL-2014/7 (Sheldrick, 2014)'
_diffrn_ambient_temperature 173(2)
_diffrn_measured_fraction_theta_full 0.998
_diffrn_measured_fraction_theta_max 0.997
_diffrn_measurement_device_type 'PHOTON 100 CMOS detector'
_diffrn_measurement_method 'omega scan'
_diffrn_radiation_type MoK\a
_diffrn_radiation_wavelength 0.71073
_diffrn_reflns_av_R_equivalents 0.0520
_diffrn_reflns_av_unetI/netI 0.0499
_diffrn_reflns_Laue_measured_fraction_full 0.998
_diffrn_reflns_Laue_measured_fraction_max 0.997
_diffrn_reflns_limit_h_max 15
_diffrn_reflns_limit_h_min -15
_diffrn_reflns_limit_k_max 7
_diffrn_reflns_limit_k_min -7
_diffrn_reflns_limit_l_max 16
_diffrn_reflns_limit_l_min -15
_diffrn_reflns_number 12518
_diffrn_reflns_point_group_measured_fraction_full 0.998
_diffrn_reflns_point_group_measured_fraction_max 0.997
_diffrn_reflns_theta_full 25.242
_diffrn_reflns_theta_max 25.427
_diffrn_reflns_theta_min 3.063
_diffrn_source 'sealed tube'
_exptl_absorpt_coefficient_mu 4.486
_exptl_absorpt_correction_T_max 0.7452
_exptl_absorpt_correction_T_min 0.6853
_exptl_absorpt_correction_type multi-scan
_exptl_absorpt_process_details 'SADABS (Bruker, 2014)'
_exptl_crystal_density_diffrn 3.201
_exptl_crystal_description block
_exptl_crystal_F_000 988
_exptl_crystal_size_max 0.090
_exptl_crystal_size_mid 0.080
_exptl_crystal_size_min 0.070
_refine_diff_density_max 0.899
_refine_diff_density_min -0.623
_refine_diff_density_rms 0.149
_refine_ls_abs_structure_details
;
 Refined as an inversion twin.
;
_refine_ls_abs_structure_Flack 0.46(7)
_refine_ls_extinction_method none
_refine_ls_goodness_of_fit_ref 1.056
_refine_ls_hydrogen_treatment undef
_refine_ls_matrix_type full
_refine_ls_number_parameters 388
_refine_ls_number_reflns 3978
_refine_ls_number_restraints 121
_refine_ls_restrained_S_all 1.042
_refine_ls_R_factor_all 0.0435
_refine_ls_R_factor_gt 0.0333
_refine_ls_shift/su_max 0.001
_refine_ls_shift/su_mean 0.000
_refine_ls_structure_factor_coef Fsqd
_refine_ls_weighting_details 'w=1/[\s^2^(Fo^2^)+(0.0269P)^2^+1.3480P] where P=(Fo^2^+2Fc^2^)/3'
_refine_ls_weighting_scheme calc
_refine_ls_wR_factor_gt 0.0616
_refine_ls_wR_factor_ref 0.0645
_reflns_Friedel_coverage 0.997
_reflns_Friedel_fraction_full 0.998
_reflns_Friedel_fraction_max 0.997
_reflns_number_gt 3552
_reflns_number_total 3978
_reflns_threshold_expression 'I > 2\s(I)'
_cod_data_source_file c8ta12506f2.cif
_cod_data_source_block 1_CCDC3
_cod_original_sg_symbol_H-M 'P n'
_cod_database_code 7237261
_shelx_shelxl_version_number 2014/7
_shelx_space_group_comment
;
The symmetry employed for this shelxl refinement is uniquely defined
by the following loop, which should always be used as a source of
symmetry information in preference to the above space-group names.
They are only intended as comments.
;
_shelx_estimated_absorpt_t_min 0.688
_shelx_estimated_absorpt_t_max 0.744

loop_
_space_group_symop_operation_xyz
'x, y, z'
'x+1/2, -y, z+1/2'

loop_
_atom_site_label
_atom_site_type_symbol
_atom_site_fract_x
_atom_site_fract_y
_atom_site_fract_z
_atom_site_U_iso_or_equiv
_atom_site_adp_type
_atom_site_occupancy
_atom_site_site_symmetry_order
_atom_site_calc_flag
_atom_site_refinement_flags_posn
_atom_site_refinement_flags_adp
_atom_site_refinement_flags_occupancy
_atom_site_disorder_assembly
_atom_site_disorder_group
Ag1 Ag 0.76556(8) 0.64583(17) 0.37857(8) 0.0272(3) Uani 1 1 d . . . . .
Ag2 Ag 0.46891(8) 0.40431(17) 0.47012(8) 0.0270(3) Uani 1 1 d . . . . .
Ag3 Ag 0.38289(8) 0.72657(15) 0.69728(7) 0.0196(2) Uani 1 1 d . . . . .
Ag4 Ag 0.59667(9) 1.04146(17) 0.80033(8) 0.0295(3) Uani 1 1 d . . . . .
Ag5 Ag 0.65146(8) 0.87296(17) 1.10386(7) 0.0270(3) Uani 1 1 d . . . . .
C1A C 0.6878(11) 0.9095(18) 0.5738(9) 0.018(3) Uani 1 1 d . . . . .
C1B C 0.4913(11) 0.539(2) 1.0059(9) 0.020(3) Uani 1 1 d . . . . .
C1C C 0.7498(10) 1.3827(19) 0.8929(10) 0.018(3) Uani 1 1 d . . . . .
C1D C 0.5712(10) 0.0783(19) 0.3176(8) 0.011(3) Uani 1 1 d . . . . .
N1A N 0.6650(8) 0.7761(17) 0.5001(8) 0.019(2) Uani 1 1 d . . . . .
N2A N 0.5731(11) 0.687(2) 0.5327(9) 0.025(3) Uani 1 1 d . . . . .
N3A N 0.5482(9) 0.7645(17) 0.6191(8) 0.022(3) Uani 1 1 d . . . . .
N4A N 0.6198(9) 0.9043(17) 0.6484(8) 0.021(3) Uani 1 1 d . . . . .
N5A N 0.7776(10) 1.0441(18) 0.5681(9) 0.029(3) Uani 1 1 d . . . . .
N1B N 0.5577(8) 0.6962(17) 0.9917(8) 0.018(2) Uani 1 1 d . . . . .
N2B N 0.5349(9) 0.7605(18) 0.8987(9) 0.021(3) Uani 1 1 d . . . . .
N3B N 0.4602(9) 0.6507(18) 0.8590(9) 0.025(3) Uani 1 1 d . . . . .
N4B N 0.4289(9) 0.5039(18) 0.9264(8) 0.024(3) Uani 1 1 d . . . . .
N5B N 0.4910(10) 0.4166(17) 1.0939(8) 0.026(3) Uani 1 1 d . . . . .
N1C N 0.6849(8) 1.2276(18) 0.9128(8) 0.022(3) Uani 1 1 d . . . . .
N2C N 0.7150(8) 1.1675(18) 1.0030(8) 0.020(3) Uani 1 1 d . . . . .
N3C N 0.7918(9) 1.2843(17) 1.0381(8) 0.021(3) Uani 1 1 d . . . . .
N4C N 0.8145(9) 1.4238(17) 0.9672(8) 0.020(3) Uani 1 1 d . . . . .
N5C N 0.7419(11) 1.5015(18) 0.8005(10) 0.031(3) Uani 1 1 d . . . . .
N1D N 0.5858(8) 0.2419(17) 0.3724(8) 0.018(2) Uani 1 1 d . . . . .
N2D N 0.6781(8) 0.3178(18) 0.3397(8) 0.018(2) Uani 1 1 d . . . . .
N3D N 0.7155(8) 0.2033(17) 0.2674(7) 0.019(3) Uani 1 1 d . . . . .
N4D N 0.6478(9) 0.0457(17) 0.2523(7) 0.019(2) Uani 1 1 d . . . . .
N5D N 0.4817(10) -0.060(2) 0.3307(9) 0.029(3) Uani 1 1 d . . . . .
O1A O 0.8231(9) 1.0589(17) 0.4868(8) 0.040(3) Uani 1 1 d . . . . .
O2A O 0.8032(9) 1.1335(19) 0.6448(9) 0.051(3) Uani 1 1 d . . . . .
O1B O 0.5575(9) 0.4549(16) 1.1573(7) 0.037(3) Uani 1 1 d . . . . .
O2B O 0.4302(12) 0.276(2) 1.0962(9) 0.068(5) Uani 1 1 d . . . . .
O1C O 0.6760(9) 1.4554(17) 0.7395(8) 0.039(3) Uani 1 1 d . . . . .
O2C O 0.8062(11) 1.635(2) 0.7906(9) 0.062(4) Uani 1 1 d . . . . .
O1D O 0.4131(8) -0.0062(16) 0.3898(8) 0.036(3) Uani 1 1 d . . . . .
O2D O 0.4834(9) -0.2169(17) 0.2832(9) 0.046(3) Uani 1 1 d . . . . .
N6 N 0.8905(16) 0.771(4) 0.1944(14) 0.025(3) Uani 0.61(4) 1 d D U P A 1
O3 O 0.8998(17) 0.873(3) 0.2725(13) 0.021(4) Uani 0.61(4) 1 d D U P A 1
O4 O 0.810(2) 0.663(5) 0.181(2) 0.026(5) Uani 0.61(4) 1 d D U P A 1
O5 O 0.9610(18) 0.774(3) 0.1295(14) 0.033(4) Uani 0.61(4) 1 d D U P A 1
N6' N 0.877(3) 0.775(6) 0.197(2) 0.026(4) Uiso 0.39(4) 1 d D U P A 2
O3' O 0.916(3) 0.836(6) 0.278(2) 0.024(5) Uiso 0.39(4) 1 d D U P A 2
O4' O 0.800(4) 0.656(9) 0.198(3) 0.023(6) Uiso 0.39(4) 1 d D U P A 2
O5' O 0.915(3) 0.835(5) 0.1161(18) 0.030(5) Uiso 0.39(4) 1 d D U P A 2

loop_
_atom_site_aniso_label
_atom_site_aniso_U_11
_atom_site_aniso_U_22
_atom_site_aniso_U_33
_atom_site_aniso_U_23
_atom_site_aniso_U_13
_atom_site_aniso_U_12
Ag1 0.0228(6) 0.0315(7) 0.0274(5) -0.0070(5) 0.0067(4) 0.0055(5)
Ag2 0.0225(6) 0.0276(6) 0.0310(6) -0.0079(5) 0.0051(4) 0.0074(5)
Ag3 0.0185(5) 0.0205(6) 0.0198(5) 0.0003(4) 0.0022(4) -0.0009(4)
Ag4 0.0372(7) 0.0312(7) 0.0200(5) -0.0073(5) -0.0035(5) -0.0094(6)
Ag5 0.0306(6) 0.0282(6) 0.0222(5) -0.0083(5) -0.0042(5) -0.0077(5)
C1A 0.022(8) 0.011(7) 0.020(7) 0.001(6) -0.004(6) 0.006(6)
C1B 0.019(7) 0.027(8) 0.015(7) -0.006(6) 0.011(6) 0.004(6)
C1C 0.018(7) 0.009(7) 0.027(7) -0.008(6) 0.000(6) 0.003(5)
C1D 0.011(7) 0.015(7) 0.009(6) -0.002(5) -0.002(5) 0.001(5)
N1A 0.018(6) 0.015(6) 0.025(6) -0.007(5) 0.003(5) 0.007(5)
N2A 0.022(6) 0.031(7) 0.024(6) -0.006(5) 0.002(5) -0.003(5)
N3A 0.020(6) 0.022(6) 0.025(7) -0.003(5) -0.005(5) 0.006(5)
N4A 0.025(7) 0.026(7) 0.011(5) -0.003(5) 0.003(5) -0.003(5)
N5A 0.019(7) 0.027(7) 0.040(8) 0.004(6) -0.002(6) -0.008(5)
N1B 0.018(6) 0.023(6) 0.013(5) -0.006(5) 0.000(4) 0.000(5)
N2B 0.019(6) 0.024(7) 0.022(6) -0.004(5) 0.000(5) -0.004(5)
N3B 0.017(6) 0.031(7) 0.026(6) -0.005(5) 0.003(5) -0.003(5)
N4B 0.022(7) 0.030(7) 0.019(6) -0.004(5) 0.005(5) -0.009(5)
N5B 0.035(8) 0.018(7) 0.023(6) -0.006(5) 0.004(6) 0.001(6)
N1C 0.012(6) 0.031(7) 0.021(6) -0.014(5) 0.003(5) 0.003(5)
N2C 0.017(6) 0.025(7) 0.019(6) -0.001(5) 0.000(5) -0.008(5)
N3C 0.017(6) 0.024(7) 0.022(6) -0.006(5) 0.004(5) -0.006(5)
N4C 0.014(6) 0.024(7) 0.022(6) -0.001(5) 0.007(5) -0.009(5)
N5C 0.038(8) 0.016(7) 0.039(8) 0.005(6) 0.001(6) -0.003(6)
N1D 0.017(6) 0.023(6) 0.015(5) 0.001(5) -0.001(5) 0.004(5)
N2D 0.010(5) 0.019(6) 0.024(6) -0.006(4) 0.004(4) 0.007(4)
N3D 0.020(6) 0.026(7) 0.013(6) -0.002(5) 0.001(5) 0.004(5)
N4D 0.023(6) 0.019(6) 0.014(5) 0.000(5) 0.000(5) -0.003(5)
N5D 0.029(8) 0.031(8) 0.026(7) 0.005(6) 0.002(6) 0.000(6)
O1A 0.035(7) 0.044(7) 0.040(6) 0.007(5) 0.013(5) -0.008(5)
O2A 0.034(6) 0.064(9) 0.053(7) -0.031(7) 0.004(5) -0.024(6)
O1B 0.051(7) 0.029(6) 0.032(6) 0.005(5) -0.021(5) -0.001(5)
O2B 0.097(11) 0.064(9) 0.043(7) 0.024(7) -0.018(7) -0.059(9)
O1C 0.044(7) 0.042(7) 0.032(6) 0.001(5) -0.020(5) 0.004(6)
O2C 0.076(10) 0.058(9) 0.052(8) 0.034(7) -0.020(7) -0.030(8)
O1D 0.028(6) 0.023(6) 0.058(7) -0.002(5) 0.020(5) -0.006(5)
O2D 0.057(8) 0.038(7) 0.044(7) -0.017(6) 0.012(6) -0.024(6)
N6 0.025(6) 0.026(6) 0.025(5) -0.004(5) 0.002(5) 0.004(5)
O3 0.023(7) 0.020(8) 0.021(6) -0.001(6) -0.001(6) 0.007(6)
O4 0.026(9) 0.016(8) 0.036(11) -0.002(9) 0.005(8) -0.003(7)
O5 0.020(7) 0.042(7) 0.038(7) -0.014(6) 0.012(6) -0.003(7)

loop_
_atom_type_symbol
_atom_type_description
_atom_type_scat_dispersion_real
_atom_type_scat_dispersion_imag
_atom_type_scat_source
C C 0.0033 0.0016 'International Tables Vol C Tables 4.2.6.8 and 6.1.1.4'
Ag Ag -0.8971 1.1015 'International Tables Vol C Tables 4.2.6.8 and 6.1.1.4'
N N 0.0061 0.0033 'International Tables Vol C Tables 4.2.6.8 and 6.1.1.4'
O O 0.0106 0.0060 'International Tables Vol C Tables 4.2.6.8 and 6.1.1.4'

loop_
_geom_angle_atom_site_label_1
_geom_angle_atom_site_label_2
_geom_angle_atom_site_label_3
_geom_angle
_geom_angle_site_symmetry_1
_geom_angle_site_symmetry_3
N1A Ag1 N4B 117.4(4) . 2_564
N1A Ag1 O4' 143.9(16) . .
N4B Ag1 O4' 96.7(15) 2_564 .
N1A Ag1 N2D 103.5(4) . .
N4B Ag1 N2D 94.5(4) 2_564 .
O4' Ag1 N2D 84.2(10) . .
N1D Ag2 N4C 143.1(4) . 2_474
N1D Ag2 N2A 102.1(4) . .
N4C Ag2 N2A 95.0(4) 2_474 .
N1D Ag2 O5 107.9(5) . 2_465
N4C Ag2 O5 102.6(5) 2_474 2_465
N2A Ag2 O5 95.4(8) . 2_465
N1D Ag2 O5' 108.8(6) . 2_465
N4C Ag2 O5' 95.0(7) 2_474 2_465
N2A Ag2 O5' 110.5(8) . 2_465
N3A Ag3 N3D 162.4(4) . 2_465
N3A Ag3 N3C 91.8(4) . 2_474
N3D Ag3 N3C 86.1(3) 2_465 2_474
N3A Ag3 N3B 93.7(4) . .
N3D Ag3 N3B 92.5(4) 2_465 .
N3C Ag3 N3B 165.8(4) 2_474 .
N1C Ag4 N4A 139.8(4) . .
N1C Ag4 N2B 102.6(4) . .
N4A Ag4 N2B 103.2(4) . .
N1C Ag4 O3' 111.3(9) . 2_475
N4A Ag4 O3' 98.6(8) . 2_475
N2B Ag4 O3' 90.8(9) . 2_475
N1C Ag4 O3 117.1(6) . 2_475
N4A Ag4 O3 95.0(5) . 2_475
N2B Ag4 O3 86.0(5) . 2_475
N1B Ag5 N4D 145.9(4) . 1_566
N1B Ag5 N2C 102.4(4) . .
N4D Ag5 N2C 95.1(4) 1_566 .
N4A C1A N1A 113.4(12) . .
N4A C1A N5A 124.8(12) . .
N1A C1A N5A 121.8(12) . .
N4B C1B N1B 112.8(11) . .
N4B C1B N5B 123.4(13) . .
N1B C1B N5B 123.7(12) . .
N4C C1C N1C 112.8(12) . .
N4C C1C N5C 124.5(12) . .
N1C C1C N5C 122.5(12) . .
N1D C1D N4D 113.5(11) . .
N1D C1D N5D 123.3(11) . .
N4D C1D N5D 123.1(11) . .
C1A N1A N2A 103.0(11) . .
C1A N1A Ag1 131.3(9) . .
N2A N1A Ag1 123.3(9) . .
N3A N2A N1A 108.7(11) . .
N3A N2A Ag2 118.4(10) . .
N1A N2A Ag2 132.6(9) . .
N2A N3A N4A 111.3(12) . .
N2A N3A Ag3 124.8(9) . .
N4A N3A Ag3 122.6(8) . .
C1A N4A N3A 103.6(10) . .
C1A N4A Ag4 139.7(9) . .
N3A N4A Ag4 116.6(8) . .
O2A N5A O1A 125.2(12) . .
O2A N5A C1A 117.2(12) . .
O1A N5A C1A 117.6(12) . .
N2B N1B C1B 104.0(10) . .
N2B N1B Ag5 124.5(8) . .
C1B N1B Ag5 129.5(8) . .
N3B N2B N1B 110.7(11) . .
N3B N2B Ag4 116.3(9) . .
N1B N2B Ag4 132.9(8) . .
N2B N3B N4B 109.5(11) . .
N2B N3B Ag3 122.5(9) . .
N4B N3B Ag3 127.7(8) . .
C1B N4B N3B 103.0(11) . .
C1B N4B Ag1 142.5(9) . 2_465
N3B N4B Ag1 111.5(8) . 2_465
O2B N5B O1B 125.5(13) . .
O2B N5B C1B 117.5(12) . .
O1B N5B C1B 116.8(12) . .
N2C N1C C1C 103.7(10) . .
N2C N1C Ag4 126.1(9) . .
C1C N1C Ag4 126.1(9) . .
N3C N2C N1C 110.8(11) . .
N3C N2C Ag5 119.9(8) . .
N1C N2C Ag5 129.3(8) . .
N2C N3C N4C 107.8(10) . .
N2C N3C Ag3 129.8(8) . 2_575
N4C N3C Ag3 122.4(8) . 2_575
C1C N4C N3C 104.8(10) . .
C1C N4C Ag2 130.7(9) . 2_575
N3C N4C Ag2 121.1(8) . 2_575
O1C N5C O2C 125.1(13) . .
O1C N5C C1C 118.7(12) . .
O2C N5C C1C 116.1(12) . .
C1D N1D N2D 104.1(10) . .
C1D N1D Ag2 128.5(9) . .
N2D N1D Ag2 125.8(8) . .
N3D N2D N1D 109.9(11) . .
N3D N2D Ag1 119.6(8) . .
N1D N2D Ag1 129.9(8) . .
N2D N3D N4D 108.7(10) . .
N2D N3D Ag3 120.2(8) . 2_564
N4D N3D Ag3 130.8(8) . 2_564
C1D N4D N3D 103.8(10) . .
C1D N4D Ag5 132.1(8) . 1_544
N3D N4D Ag5 119.5(8) . 1_544
O2D N5D O1D 126.5(13) . .
O2D N5D C1D 116.8(12) . .
O1D N5D C1D 116.6(12) . .
O5 N6 O3 120.5(16) . .
O5 N6 O4 119.8(16) . .
O3 N6 O4 119.7(16) . .
N6 O3 Ag4 109.0(14) . 2_574
N6 O5 Ag2 129.2(13) . 2_564
O5' N6' O3' 120(2) . .
O5' N6' O4' 121(2) . .
O3' N6' O4' 119(2) . .
N6' O3' Ag4 125(2) . 2_574
N6' O4' Ag1 100(2) . .
N6' O5' Ag2 124(2) . 2_564

loop_
_geom_bond_atom_site_label_1
_geom_bond_atom_site_label_2
_geom_bond_distance
_geom_bond_site_symmetry_2
Ag1 N1A 2.228(11) .
Ag1 N4B 2.361(11) 2_564
Ag1 O4' 2.44(4) .
Ag1 N2D 2.470(12) .
Ag2 N1D 2.237(11) .
Ag2 N4C 2.245(10) 2_474
Ag2 N2A 2.414(13) .
Ag2 O5 2.425(15) 2_465
Ag2 O5' 2.59(3) 2_465
Ag3 N3A 2.342(11) .
Ag3 N3D 2.352(11) 2_465
Ag3 N3C 2.403(11) 2_474
Ag3 N3B 2.408(11) .
Ag4 N1C 2.223(11) .
Ag4 N4A 2.232(10) .
Ag4 N2B 2.393(12) .
Ag4 O3' 2.43(4) 2_475
Ag4 O3 2.56(2) 2_475
Ag5 N1B 2.223(10) .
Ag5 N4D 2.278(10) 1_566
Ag5 N2C 2.487(11) .
C1A N4A 1.314(16) .
C1A N1A 1.344(16) .
C1A N5A 1.436(17) .
C1B N4B 1.333(16) .
C1B N1B 1.340(17) .
C1B N5B 1.421(17) .
C1C N4C 1.305(16) .
C1C N1C 1.332(17) .
C1C N5C 1.458(17) .
C1D N1D 1.310(16) .
C1D N4D 1.318(16) .
C1D N5D 1.455(17) .
N1A N2A 1.369(17) .
N2A N3A 1.297(16) .
N3A N4A 1.343(15) .
N5A O2A 1.218(15) .
N5A O1A 1.231(16) .
N1B N2B 1.338(15) .
N2B N3B 1.294(16) .
N3B N4B 1.375(16) .
N4B Ag1 2.361(11) 2_465
N5B O2B 1.199(15) .
N5B O1B 1.210(14) .
N1C N2C 1.316(15) .
N2C N3C 1.317(15) .
N3C N4C 1.346(15) .
N3C Ag3 2.403(11) 2_575
N4C Ag2 2.245(10) 2_575
N5C O1C 1.196(15) .
N5C O2C 1.198(16) .
N1D N2D 1.338(15) .
N2D N3D 1.310(15) .
N3D N4D 1.353(15) .
N3D Ag3 2.352(11) 2_564
N4D Ag5 2.278(10) 1_544
N5D O2D 1.211(16) .
N5D O1D 1.220(15) .
N6 O5 1.241(16) .
N6 O3 1.243(16) .
N6 O4 1.250(16) .
O3 Ag4 2.56(2) 2_574
O5 Ag2 2.425(15) 2_564
N6' O5' 1.245(19) .
N6' O3' 1.246(19) .
N6' O4' 1.247(19) .
O3' Ag4 2.43(4) 2_574
O5' Ag2 2.59(3) 2_564
